data_2243574
loop_
_publ_author_name
'Hall, Charlie L.'
'Hamilton, Victoria'
'Potticary, Jason'
'Cremeens, Matthew E.'
'Pridmore, Natalie E.'
'Sparkes, Hazel A.'
'D'ambruoso, Gemma D.'
'Warren, Stephen D.'
'Matsumoto, Masaomi'
'Hall, Simon R.'

_publ_section_title
;
 Crystal structures of three functionalized chalcones:
 4'-dimethylamino-3-nitrochalcone, 3-dimethylamino-3'-nitrochalcone and
 3'-nitrochalcone
;
_journal_coeditor_code DX2030
_journal_issue 10
_journal_name_full 'Acta Crystallographica Section E'
_journal_page_first 1599
_journal_page_last 1604
_journal_paper_doi 10.1107/S2056989020011858
_journal_volume 76
_journal_year 2020
_chemical_formula_moiety 'C15 H11 N O3'
_chemical_formula_sum 'C15 H11 N O3'
_chemical_formula_weight 253.25
_chemical_name_common 3'-nitrochalcone
_chemical_name_systematic
;
1-(3-Nitrophenyl)-3-phenylprop-2-en-1-one
;
_space_group_crystal_system monoclinic
_space_group_IT_number 14
_space_group_name_Hall '-P 2ybc'
_space_group_name_H-M_alt 'P 1 21/c 1'
_atom_sites_solution_hydrogens geom
_atom_sites_solution_primary iterative
_atom_sites_solution_secondary difmap
_audit_creation_method
;
Olex2 1.2
(compiled 2018.05.29 svn.r3508 for OlexSys, GUI svn.r5506)
;
_cell_angle_alpha 90
_cell_angle_beta 99.210(4)
_cell_angle_gamma 90
_cell_formula_units_Z 8
_cell_length_a 14.7856(8)
_cell_length_b 15.9841(9)
_cell_length_c 10.3188(6)
_cell_measurement_reflns_used 2603
_cell_measurement_temperature 100
_cell_measurement_theta_max 23.96
_cell_measurement_theta_min 2.37
_cell_volume 2407.2(2)
_computing_cell_refinement
;
SAINT (Bruker, 2016)
;
_computing_data_collection
;
APEX2 (Bruker, 2016)
;
_computing_data_reduction
;
SAINT (Bruker, 2016)
;
_computing_molecular_graphics
;
<i>OLEX2</i> (Dolomanov et al., 2009) and Mercury (Macrae et
al., 2020)
;
_computing_publication_material
;
<i>OLEX2</i> (Dolomanov et al., 2009)
;
_computing_structure_refinement
;
ShelXL (Sheldrick, 2015)
;
_computing_structure_solution
;
Superflip (Palatinus & Chapuis, 2007; Palatinus & van der Lee,
2008;
Palatinus et al., 2012)
;
_diffrn_ambient_temperature 100.01
_diffrn_detector 'Bruker area detector'
_diffrn_measured_fraction_theta_full 1.000
_diffrn_measured_fraction_theta_max 1.000
_diffrn_measurement_device 'Bruker Apex II Kappa CCD area detector'
_diffrn_measurement_device_type 'Bruker APEXII Kappa CCD area detector'
_diffrn_measurement_method '\f and \w scans'
_diffrn_radiation_monochromator graphite
_diffrn_radiation_type MoK\a
_diffrn_radiation_wavelength 0.71073
_diffrn_reflns_av_R_equivalents 0.0847
_diffrn_reflns_av_unetI/netI 0.0529
_diffrn_reflns_limit_h_max 17
_diffrn_reflns_limit_h_min -17
_diffrn_reflns_limit_k_max 19
_diffrn_reflns_limit_k_min -18
_diffrn_reflns_limit_l_max 12
_diffrn_reflns_limit_l_min -11
_diffrn_reflns_number 25080
_diffrn_reflns_theta_full 25.242
_diffrn_reflns_theta_max 25.350
_diffrn_reflns_theta_min 1.395
_diffrn_source 'fine-focus sealed tube'
_diffrn_standards_number 0
_exptl_absorpt_coefficient_mu 0.099
_exptl_absorpt_correction_T_max 0.7456
_exptl_absorpt_correction_T_min 0.6100
_exptl_absorpt_correction_type multi-scan
_exptl_absorpt_process_details
;
(SADABS; Bruker, 2016)
;
_exptl_crystal_colour 'clear colourless'
_exptl_crystal_density_diffrn 1.398
_exptl_crystal_description block
_exptl_crystal_F_000 1056
_exptl_crystal_size_max 0.605
_exptl_crystal_size_mid 0.351
_exptl_crystal_size_min 0.254
_refine_diff_density_max 0.281
_refine_diff_density_min -0.245
_refine_ls_extinction_method none
_refine_ls_goodness_of_fit_ref 0.991
_refine_ls_hydrogen_treatment constr
_refine_ls_matrix_type full
_refine_ls_number_parameters 343
_refine_ls_number_reflns 4408
_refine_ls_number_restraints 0
_refine_ls_restrained_S_all 0.991
_refine_ls_R_factor_all 0.1002
_refine_ls_R_factor_gt 0.0493
_refine_ls_shift/su_max 0.000
_refine_ls_shift/su_mean 0.000
_refine_ls_structure_factor_coef Fsqd
_refine_ls_weighting_details 'w=1/[\s^2^(Fo^2^)+(0.0721P)^2^] where P=(Fo^2^+2Fc^2^)/3'
_refine_ls_weighting_scheme calc
_refine_ls_wR_factor_gt 0.1136
_refine_ls_wR_factor_ref 0.1411
_reflns_number_gt 2657
_reflns_number_total 4408
_reflns_threshold_expression 'I > 2\s(I)'
_cod_data_source_file dx2030sup1.cif
_cod_data_source_block Hm1-
_cod_original_cell_volume 2407.3(2)
_cod_database_code 2243574
_shelx_space_group_comment
;
The symmetry employed for this shelxl refinement is uniquely defined
by the following loop, which should always be used as a source of
symmetry information in preference to the above space-group names.
They are only intended as comments.
;
_shelx_estimated_absorpt_t_min 0.943
_shelx_estimated_absorpt_t_max 0.975

loop_
_space_group_symop_operation_xyz
'x, y, z'
'-x, y+1/2, -z+1/2'
'-x, -y, -z'
'x, -y-1/2, z-1/2'

loop_
_atom_site_type_symbol
_atom_site_label
_atom_site_fract_x
_atom_site_fract_y
_atom_site_fract_z
_atom_site_U_iso_or_equiv
_atom_site_adp_type
_atom_site_calc_flag
_atom_site_occupancy
_atom_site_disorder_assembly
_atom_site_disorder_group
O O1 0.15404(12) 0.16690(10) 0.61388(17) 0.0359(5) Uani d 1 . .
O O2 0.01454(14) 0.38743(11) 0.34410(18) 0.0473(6) Uani d 1 . .
O O3 -0.05654(12) 0.36438(11) 0.14763(17) 0.0383(5) Uani d 1 . .
N N1 -0.01292(15) 0.34002(13) 0.2521(2) 0.0323(5) Uani d 1 . .
C C1 0.12448(16) 0.11250(15) 0.5350(2) 0.0254(6) Uani d 1 . .
C C2 0.14090(16) 0.02299(14) 0.5655(2) 0.0255(6) Uani d 1 . .
H H2 0.112881 -0.018632 0.506696 0.031 Uiso calc 1 . .
C C3 0.19525(16) 0.00085(14) 0.6761(2) 0.0253(6) Uani d 1 . .
H H3 0.220584 0.045244 0.731502 0.030 Uiso calc 1 . .
C C4 0.07058(15) 0.13797(14) 0.4054(2) 0.0231(6) Uani d 1 . .
C C5 0.05461(16) 0.22346(14) 0.3858(2) 0.0248(6) Uani d 1 . .
H H5 0.077179 0.262547 0.452566 0.030 Uiso calc 1 . .
C C6 0.00593(16) 0.25020(14) 0.2690(2) 0.0252(6) Uani d 1 . .
C C7 -0.02844(17) 0.19594(15) 0.1684(2) 0.0279(6) Uani d 1 . .
H H7 -0.062116 0.216229 0.088457 0.033 Uiso calc 1 . .
C C8 -0.01236(16) 0.11190(15) 0.1879(2) 0.0271(6) Uani d 1 . .
H H8 -0.034651 0.073409 0.120088 0.032 Uiso calc 1 . .
C C9 0.03611(16) 0.08256(15) 0.3055(2) 0.0258(6) Uani d 1 . .
H H9 0.045864 0.024162 0.317841 0.031 Uiso calc 1 . .
C C10 0.22033(16) -0.08377(14) 0.7218(2) 0.0238(6) Uani d 1 . .
C C11 0.26673(16) -0.09467(15) 0.8493(2) 0.0266(6) Uani d 1 . .
H H11 0.282266 -0.047021 0.903293 0.032 Uiso calc 1 . .
C C12 0.29063(17) -0.17356(15) 0.8988(2) 0.0301(6) Uani d 1 . .
H H12 0.321996 -0.179789 0.986089 0.036 Uiso calc 1 . .
C C13 0.26862(17) -0.24322(16) 0.8206(3) 0.0325(6) Uani d 1 . .
H H13 0.284275 -0.297540 0.854305 0.039 Uiso calc 1 . .
C C14 0.22364(17) -0.23354(15) 0.6929(3) 0.0302(6) Uani d 1 . .
H H14 0.209076 -0.281420 0.639024 0.036 Uiso calc 1 . .
C C15 0.19979(17) -0.15487(15) 0.6432(2) 0.0282(6) Uani d 1 . .
H H15 0.169329 -0.148993 0.555349 0.034 Uiso calc 1 . .
O O4 0.35937(12) 0.39992(10) 0.37652(16) 0.0314(4) Uani d 1 . .
O O5 0.44124(12) 0.62138(10) 0.68540(17) 0.0357(5) Uani d 1 . .
O O6 0.52132(14) 0.59755(11) 0.87609(17) 0.0447(5) Uani d 1 . .
N N2 0.48438(15) 0.57425(13) 0.7669(2) 0.0317(5) Uani d 1 . .
C C16 0.38593(16) 0.34642(15) 0.4587(2) 0.0261(6) Uani d 1 . .
C C17 0.36217(17) 0.25751(15) 0.4363(2) 0.0273(6) Uani d 1 . .
H H17 0.385793 0.216860 0.499959 0.033 Uiso calc 1 . .
C C18 0.30757(16) 0.23402(15) 0.3268(2) 0.0254(6) Uani d 1 . .
H H18 0.285045 0.277608 0.267756 0.031 Uiso calc 1 . .
C C19 0.44235(15) 0.37308(14) 0.5864(2) 0.0231(5) Uani d 1 . .
C C20 0.44373(15) 0.45800(14) 0.6154(2) 0.0236(6) Uani d 1 . .
H H20 0.413123 0.496873 0.553799 0.028 Uiso calc 1 . .
C C21 0.48994(17) 0.48510(15) 0.7343(2) 0.0262(6) Uani d 1 . .
C C22 0.53737(16) 0.43117(16) 0.8256(2) 0.0294(6) Uani d 1 . .
H H22 0.568880 0.451388 0.907075 0.035 Uiso calc 1 . .
C C23 0.53761(16) 0.34715(16) 0.7950(2) 0.0283(6) Uani d 1 . .
H H23 0.570586 0.309004 0.855604 0.034 Uiso calc 1 . .
C C24 0.49037(16) 0.31779(15) 0.6772(2) 0.0266(6) Uani d 1 . .
H H24 0.490620 0.259682 0.657880 0.032 Uiso calc 1 . .
C C25 0.27816(15) 0.14936(15) 0.2866(2) 0.0243(6) Uani d 1 . .
C C30 0.29847(16) 0.07941(15) 0.3671(3) 0.0286(6) Uani d 1 . .
H H30 0.331611 0.086022 0.453284 0.034 Uiso calc 1 . .
C C29 0.27051(17) 0.00044(15) 0.3220(3) 0.0323(6) Uani d 1 . .
H H29 0.284069 -0.046713 0.377719 0.039 Uiso calc 1 . .
C C28 0.22299(18) -0.01024(16) 0.1962(3) 0.0357(7) Uani d 1 . .
H H28 0.204939 -0.064705 0.165510 0.043 Uiso calc 1 . .
C C27 0.20172(17) 0.05826(16) 0.1152(3) 0.0329(6) Uani d 1 . .
H H27 0.168703 0.051101 0.029069 0.039 Uiso calc 1 . .
C C26 0.22886(16) 0.13736(15) 0.1605(2) 0.0270(6) Uani d 1 . .
H H26 0.213718 0.184348 0.104843 0.032 Uiso calc 1 . .

loop_
_atom_site_aniso_label
_atom_site_aniso_U_11
_atom_site_aniso_U_22
_atom_site_aniso_U_33
_atom_site_aniso_U_12
_atom_site_aniso_U_13
_atom_site_aniso_U_23
O1 0.0504(12) 0.0234(10) 0.0272(10) 0.0002(8) -0.0146(9) -0.0021(8)
O2 0.0765(15) 0.0291(11) 0.0296(11) 0.0078(10) -0.0120(10) -0.0019(9)
O3 0.0471(12) 0.0345(11) 0.0276(11) 0.0066(9) -0.0113(9) 0.0096(8)
N1 0.0386(13) 0.0309(12) 0.0249(13) 0.0054(10) -0.0025(11) 0.0036(10)
C1 0.0241(13) 0.0262(13) 0.0239(14) -0.0004(10) -0.0020(11) 0.0002(11)
C2 0.0295(14) 0.0218(13) 0.0237(14) -0.0008(10) -0.0008(11) -0.0023(10)
C3 0.0298(14) 0.0219(13) 0.0230(14) -0.0028(10) 0.0008(11) -0.0005(10)
C4 0.0228(13) 0.0245(13) 0.0213(13) -0.0006(10) 0.0011(11) 0.0032(11)
C5 0.0289(14) 0.0236(14) 0.0207(13) -0.0008(10) 0.0005(11) 0.0001(10)
C6 0.0301(14) 0.0241(13) 0.0205(13) 0.0053(11) 0.0015(11) 0.0022(11)
C7 0.0290(14) 0.0349(15) 0.0185(13) 0.0012(11) 0.0001(11) 0.0041(11)
C8 0.0290(14) 0.0294(14) 0.0215(14) -0.0017(11) 0.0003(11) -0.0023(11)
C9 0.0275(13) 0.0259(14) 0.0230(14) 0.0001(10) 0.0010(11) 0.0013(11)
C10 0.0245(13) 0.0245(13) 0.0213(13) -0.0012(10) 0.0003(11) 0.0017(10)
C11 0.0291(14) 0.0261(13) 0.0233(14) -0.0003(11) 0.0007(11) 0.0007(11)
C12 0.0287(14) 0.0348(15) 0.0248(14) 0.0021(11) -0.0024(12) 0.0061(12)
C13 0.0365(15) 0.0248(14) 0.0358(16) 0.0039(11) 0.0047(13) 0.0062(12)
C14 0.0348(15) 0.0255(14) 0.0299(15) -0.0010(11) 0.0042(12) -0.0016(11)
C15 0.0324(14) 0.0275(14) 0.0236(14) -0.0006(11) 0.0015(12) 0.0021(11)
O4 0.0389(10) 0.0259(9) 0.0255(10) -0.0009(8) -0.0074(8) 0.0028(8)
O5 0.0439(11) 0.0262(10) 0.0331(11) 0.0037(8) -0.0057(9) -0.0007(8)
O6 0.0665(14) 0.0374(11) 0.0248(11) -0.0098(10) -0.0090(10) -0.0076(9)
N2 0.0390(13) 0.0318(12) 0.0227(13) -0.0049(10) 0.0002(11) -0.0043(10)
C16 0.0252(13) 0.0274(14) 0.0256(14) 0.0022(11) 0.0034(11) -0.0016(11)
C17 0.0335(14) 0.0224(13) 0.0243(14) 0.0002(11) -0.0003(12) 0.0021(11)
C18 0.0275(14) 0.0247(13) 0.0234(14) 0.0020(10) 0.0016(11) 0.0009(10)
C19 0.0245(13) 0.0246(14) 0.0199(13) -0.0026(10) 0.0027(11) 0.0005(10)
C20 0.0258(13) 0.0236(13) 0.0207(13) -0.0022(10) 0.0014(11) 0.0014(10)
C21 0.0294(14) 0.0252(13) 0.0241(14) -0.0010(11) 0.0044(11) -0.0006(11)
C22 0.0296(14) 0.0366(15) 0.0206(14) -0.0043(11) -0.0002(11) -0.0002(11)
C23 0.0249(13) 0.0316(15) 0.0269(15) 0.0014(11) -0.0009(11) 0.0070(11)
C24 0.0291(14) 0.0258(14) 0.0238(14) -0.0005(10) 0.0007(11) 0.0008(11)
C25 0.0195(12) 0.0272(14) 0.0262(14) 0.0006(10) 0.0036(11) -0.0035(11)
C30 0.0272(13) 0.0274(14) 0.0300(15) 0.0014(11) 0.0004(11) -0.0005(11)
C29 0.0334(15) 0.0239(14) 0.0399(17) -0.0009(11) 0.0071(13) -0.0014(12)
C28 0.0363(16) 0.0263(15) 0.0450(18) -0.0023(12) 0.0079(14) -0.0093(13)
C27 0.0278(14) 0.0366(16) 0.0333(16) -0.0029(11) 0.0022(12) -0.0095(12)
C26 0.0270(13) 0.0271(14) 0.0266(14) 0.0006(11) 0.0034(11) -0.0018(11)

loop_
_atom_type_symbol
_atom_type_description
_atom_type_scat_dispersion_real
_atom_type_scat_dispersion_imag
_atom_type_scat_source
C C 0.0033 0.0016 'International Tables Vol C Tables 4.2.6.8 and 6.1.1.4'
H H 0.0000 0.0000 'International Tables Vol C Tables 4.2.6.8 and 6.1.1.4'
N N 0.0061 0.0033 'International Tables Vol C Tables 4.2.6.8 and 6.1.1.4'
O O 0.0106 0.0060 'International Tables Vol C Tables 4.2.6.8 and 6.1.1.4'

loop_
_geom_angle_atom_site_label_1
_geom_angle_atom_site_label_2
_geom_angle_atom_site_label_3
_geom_angle_site_symmetry_1
_geom_angle_site_symmetry_3
_geom_angle
_geom_angle_publ_flag
O2 N1 C6 . . 118.5(2) ?
O3 N1 O2 . . 122.9(2) ?
O3 N1 C6 . . 118.5(2) ?
O1 C1 C2 . . 121.2(2) ?
O1 C1 C4 . . 118.9(2) ?
C2 C1 C4 . . 119.9(2) ?
C1 C2 H2 . . 120.1 ?
C3 C2 C1 . . 119.7(2) ?
C3 C2 H2 . . 120.1 ?
C2 C3 H3 . . 116.2 ?
C2 C3 C10 . . 127.5(2) ?
C10 C3 H3 . . 116.2 ?
C5 C4 C1 . . 116.7(2) ?
C9 C4 C1 . . 124.5(2) ?
C9 C4 C5 . . 118.8(2) ?
C4 C5 H5 . . 120.5 ?
C6 C5 C4 . . 119.1(2) ?
C6 C5 H5 . . 120.5 ?
C5 C6 N1 . . 118.2(2) ?
C5 C6 C7 . . 122.8(2) ?
C7 C6 N1 . . 118.9(2) ?
C6 C7 H7 . . 121.0 ?
C8 C7 C6 . . 118.0(2) ?
C8 C7 H7 . . 121.0 ?
C7 C8 H8 . . 119.6 ?
C7 C8 C9 . . 120.7(2) ?
C9 C8 H8 . . 119.6 ?
C4 C9 H9 . . 119.7 ?
C8 C9 C4 . . 120.6(2) ?
C8 C9 H9 . . 119.7 ?
C11 C10 C3 . . 118.8(2) ?
C11 C10 C15 . . 118.2(2) ?
C15 C10 C3 . . 123.0(2) ?
C10 C11 H11 . . 119.3 ?
C12 C11 C10 . . 121.3(2) ?
C12 C11 H11 . . 119.3 ?
C11 C12 H12 . . 120.2 ?
C13 C12 C11 . . 119.7(2) ?
C13 C12 H12 . . 120.2 ?
C12 C13 H13 . . 120.1 ?
C12 C13 C14 . . 119.8(2) ?
C14 C13 H13 . . 120.1 ?
C13 C14 H14 . . 119.7 ?
C15 C14 C13 . . 120.6(2) ?
C15 C14 H14 . . 119.7 ?
C10 C15 H15 . . 119.8 ?
C14 C15 C10 . . 120.3(2) ?
C14 C15 H15 . . 119.8 ?
O5 N2 O6 . . 123.2(2) ?
O5 N2 C21 . . 118.7(2) ?
O6 N2 C21 . . 118.1(2) ?
O4 C16 C17 . . 121.5(2) ?
O4 C16 C19 . . 118.7(2) ?
C17 C16 C19 . . 119.7(2) ?
C16 C17 H17 . . 119.9 ?
C18 C17 C16 . . 120.1(2) ?
C18 C17 H17 . . 119.9 ?
C17 C18 H18 . . 116.1 ?
C17 C18 C25 . . 127.9(2) ?
C25 C18 H18 . . 116.1 ?
C20 C19 C16 . . 116.9(2) ?
C20 C19 C24 . . 119.1(2) ?
C24 C19 C16 . . 124.0(2) ?
C19 C20 H20 . . 120.4 ?
C21 C20 C19 . . 119.2(2) ?
C21 C20 H20 . . 120.4 ?
C20 C21 N2 . . 118.1(2) ?
C20 C21 C22 . . 122.5(2) ?
C22 C21 N2 . . 119.3(2) ?
C21 C22 H22 . . 121.0 ?
C23 C22 C21 . . 118.1(2) ?
C23 C22 H22 . . 121.0 ?
C22 C23 H23 . . 119.6 ?
C22 C23 C24 . . 120.8(2) ?
C24 C23 H23 . . 119.6 ?
C19 C24 H24 . . 119.8 ?
C23 C24 C19 . . 120.4(2) ?
C23 C24 H24 . . 119.8 ?
C30 C25 C18 . . 123.1(2) ?
C30 C25 C26 . . 118.3(2) ?
C26 C25 C18 . . 118.6(2) ?
C25 C30 H30 . . 119.8 ?
C29 C30 C25 . . 120.3(2) ?
C29 C30 H30 . . 119.8 ?
C30 C29 H29 . . 119.8 ?
C28 C29 C30 . . 120.5(2) ?
C28 C29 H29 . . 119.8 ?
C29 C28 H28 . . 120.0 ?
C27 C28 C29 . . 120.1(2) ?
C27 C28 H28 . . 120.0 ?
C28 C27 H27 . . 120.2 ?
C28 C27 C26 . . 119.6(2) ?
C26 C27 H27 . . 120.2 ?
C25 C26 H26 . . 119.4 ?
C27 C26 C25 . . 121.2(2) ?
C27 C26 H26 . . 119.4 ?

loop_
_geom_bond_atom_site_label_1
_geom_bond_atom_site_label_2
_geom_bond_site_symmetry_2
_geom_bond_distance
_geom_bond_publ_flag
O1 C1 . 1.223(3) ?
O2 N1 . 1.232(3) ?
O3 N1 . 1.227(2) ?
N1 C6 . 1.468(3) ?
C1 C2 . 1.477(3) ?
C1 C4 . 1.499(3) ?
C2 H2 . 0.9500 ?
C2 C3 . 1.334(3) ?
C3 H3 . 0.9500 ?
C3 C10 . 1.460(3) ?
C4 C5 . 1.396(3) ?
C4 C9 . 1.393(3) ?
C5 H5 . 0.9500 ?
C5 C6 . 1.370(3) ?
C6 C7 . 1.385(3) ?
C7 H7 . 0.9500 ?
C7 C8 . 1.373(3) ?
C8 H8 . 0.9500 ?
C8 C9 . 1.388(3) ?
C9 H9 . 0.9500 ?
C10 C11 . 1.394(3) ?
C10 C15 . 1.401(3) ?
C11 H11 . 0.9500 ?
C11 C12 . 1.385(3) ?
C12 H12 . 0.9500 ?
C12 C13 . 1.383(4) ?
C13 H13 . 0.9500 ?
C13 C14 . 1.387(4) ?
C14 H14 . 0.9500 ?
C14 C15 . 1.382(3) ?
C15 H15 . 0.9500 ?
O4 C16 . 1.224(3) ?
O5 N2 . 1.229(3) ?
O6 N2 . 1.229(3) ?
N2 C21 . 1.469(3) ?
C16 C17 . 1.473(3) ?
C16 C19 . 1.504(3) ?
C17 H17 . 0.9500 ?
C17 C18 . 1.333(3) ?
C18 H18 . 0.9500 ?
C18 C25 . 1.461(3) ?
C19 C20 . 1.389(3) ?
C19 C24 . 1.396(3) ?
C20 H20 . 0.9500 ?
C20 C21 . 1.375(3) ?
C21 C22 . 1.383(3) ?
C22 H22 . 0.9500 ?
C22 C23 . 1.380(3) ?
C23 H23 . 0.9500 ?
C23 C24 . 1.384(3) ?
C24 H24 . 0.9500 ?
C25 C30 . 1.397(3) ?
C25 C26 . 1.399(3) ?
C30 H30 . 0.9500 ?
C30 C29 . 1.386(3) ?
C29 H29 . 0.9500 ?
C29 C28 . 1.384(4) ?
C28 H28 . 0.9500 ?
C28 C27 . 1.383(4) ?
C27 H27 . 0.9500 ?
C27 C26 . 1.385(3) ?
C26 H26 . 0.9500 ?

loop_
_geom_hbond_atom_site_label_D
_geom_hbond_atom_site_label_H
_geom_hbond_atom_site_label_A
_geom_hbond_site_symmetry_A
_geom_hbond_distance_DH
_geom_hbond_distance_HA
_geom_hbond_distance_DA
_geom_hbond_angle_DHA
_geom_hbond_publ_flag
C2 H2 O3 2_545 0.95 2.51 3.456(3) 173.5 yes
C3 H3 O4 4_566 0.95 2.50 3.328(3) 146.1 yes
C9 H9 O3 2_545 0.95 2.58 3.527(3) 174.8 yes
C15 H15 O3 2_545 0.95 2.47 3.399(3) 166.1 yes
C17 H17 O6 2_646 0.95 2.57 3.491(3) 163.8 yes
C18 H18 O1 4_565 0.95 2.46 3.300(3) 146.7 yes
C30 H30 O6 2_646 0.95 2.58 3.456(3) 154.2 yes
C26 H26 O1 4_565 0.95 2.54 3.328(3) 140.1 yes

loop_
_geom_torsion_atom_site_label_1
_geom_torsion_atom_site_label_2
_geom_torsion_atom_site_label_3
_geom_torsion_atom_site_label_4
_geom_torsion_site_symmetry_1
_geom_torsion_site_symmetry_2
_geom_torsion_site_symmetry_3
_geom_torsion_site_symmetry_4
_geom_torsion
_geom_torsion_publ_flag
O1 C1 C2 C3 . . . . -5.7(4) ?
O1 C1 C4 C5 . . . . -2.5(3) ?
O1 C1 C4 C9 . . . . 177.5(2) ?
O2 N1 C6 C5 . . . . -1.1(3) ?
O2 N1 C6 C7 . . . . 176.9(2) ?
O3 N1 C6 C5 . . . . -180.0(2) ?
O3 N1 C6 C7 . . . . -2.0(3) ?
N1 C6 C7 C8 . . . . -178.0(2) ?
C1 C2 C3 C10 . . . . -179.1(2) ?
C1 C4 C5 C6 . . . . 179.8(2) ?
C1 C4 C9 C8 . . . . -179.3(2) ?
C2 C1 C4 C5 . . . . 177.4(2) ?
C2 C1 C4 C9 . . . . -2.6(4) ?
C2 C3 C10 C11 . . . . -170.3(2) ?
C2 C3 C10 C15 . . . . 9.6(4) ?
C3 C10 C11 C12 . . . . 178.7(2) ?
C3 C10 C15 C14 . . . . -178.6(2) ?
C4 C1 C2 C3 . . . . 174.4(2) ?
C4 C5 C6 N1 . . . . 177.9(2) ?
C4 C5 C6 C7 . . . . 0.0(4) ?
C5 C4 C9 C8 . . . . 0.7(4) ?
C5 C6 C7 C8 . . . . -0.2(4) ?
C6 C7 C8 C9 . . . . 0.7(4) ?
C7 C8 C9 C4 . . . . -0.9(4) ?
C9 C4 C5 C6 . . . . -0.2(4) ?
C10 C11 C12 C13 . . . . 0.3(4) ?
C11 C10 C15 C14 . . . . 1.3(4) ?
C11 C12 C13 C14 . . . . 0.6(4) ?
C12 C13 C14 C15 . . . . -0.6(4) ?
C13 C14 C15 C10 . . . . -0.4(4) ?
C15 C10 C11 C12 . . . . -1.2(4) ?
O4 C16 C17 C18 . . . . -2.7(4) ?
O4 C16 C19 C20 . . . . 14.0(3) ?
O4 C16 C19 C24 . . . . -167.8(2) ?
O5 N2 C21 C20 . . . . -2.2(3) ?
O5 N2 C21 C22 . . . . -179.3(2) ?
O6 N2 C21 C20 . . . . 175.9(2) ?
O6 N2 C21 C22 . . . . -1.1(3) ?
N2 C21 C22 C23 . . . . 176.8(2) ?
C16 C17 C18 C25 . . . . 178.7(2) ?
C16 C19 C20 C21 . . . . 176.3(2) ?
C16 C19 C24 C23 . . . . -177.3(2) ?
C17 C16 C19 C20 . . . . -164.6(2) ?
C17 C16 C19 C24 . . . . 13.6(4) ?
C17 C18 C25 C30 . . . . 5.8(4) ?
C17 C18 C25 C26 . . . . -172.9(2) ?
C18 C25 C30 C29 . . . . -178.4(2) ?
C18 C25 C26 C27 . . . . 177.9(2) ?
C19 C16 C17 C18 . . . . 175.9(2) ?
C19 C20 C21 N2 . . . . -175.3(2) ?
C19 C20 C21 C22 . . . . 1.7(4) ?
C20 C19 C24 C23 . . . . 0.9(4) ?
C20 C21 C22 C23 . . . . -0.1(4) ?
C21 C22 C23 C24 . . . . -1.1(4) ?
C22 C23 C24 C19 . . . . 0.7(4) ?
C24 C19 C20 C21 . . . . -2.0(3) ?
C25 C30 C29 C28 . . . . 0.6(4) ?
C30 C25 C26 C27 . . . . -0.9(4) ?
C30 C29 C28 C27 . . . . -1.0(4) ?
C29 C28 C27 C26 . . . . 0.5(4) ?
C28 C27 C26 C25 . . . . 0.5(4) ?
C26 C25 C30 C29 . . . . 0.3(4) ?

_cod_database_fobs_code 2243574
